data_4105244
loop_
_publ_author_name
'Lucie E. Zimmer'
'Andr\'e B. Charette'

_publ_contact_author_address
;
      Universit\'e de Montr\'eal
      D\'epartement de Chimie
      C.P. 6128, Succ. Centre-ville
      Montr\'eal, Qu\'ebec
      Canada, H3C 3J7
;
_publ_contact_author_email andre.charette@umontreal.ca
_publ_contact_author_fax '+1 514 343 5900'
_publ_contact_author_name 'Dr Andr\'e B. Charette'
_publ_contact_author_phone '+1 514 343 6283'
_publ_section_title
;
 Enantioselective Synthesis of 1,2,3-Trisubstituted Cyclopropanes
 Usinggem-Dizinc Reagents
;
_journal_name_full 'Journal of the American Chemical Society'
_journal_page_first 15624
_journal_page_last 15626
_journal_paper_doi 10.1021/ja906033g
_journal_volume 131
_journal_year 2009
_chemical_absolute_configuration rmad
_chemical_compound_source 'Synthesized by the authors. See text'
_chemical_formula_moiety 'C16 H15 Cl O'
_chemical_formula_sum 'C16 H15 Cl O'
_chemical_formula_weight 258.73
_chemical_name_systematic
; 
 ? 
;
_space_group_IT_number 144
_symmetry_cell_setting hexagonal
_symmetry_space_group_name_Hall 'P 31'
_symmetry_space_group_name_H-M 'P 31'
_atom_sites_solution_hydrogens geom
_atom_sites_solution_primary direct
_atom_sites_solution_secondary difmap
_audit_creation_method SHELXL-97
_cell_angle_alpha 90
_cell_angle_beta 90
_cell_angle_gamma 120
_cell_formula_units_Z 3
_cell_length_a 14.0829(3)
_cell_length_b 14.0829(3)
_cell_length_c 5.9129(3)
_cell_measurement_reflns_used 8373
_cell_measurement_temperature 150
_cell_measurement_theta_max 71.54
_cell_measurement_theta_min 3.62
_cell_volume 1015.58(6)
_computing_cell_refinement 'SAINT V7.34A (Bruker AXS, 2006b)'
_computing_data_collection 'APEX2 v2.1-0 (Bruker AXS, 2006a)'
_computing_data_reduction 'SAINT V7.34A (Bruker AXS, 2006b)'
_computing_molecular_graphics 'SHELXTL v6.12 (Bruker AXS, 2001)'
_computing_publication_material 'UdMX (Maris, 2004)'
_computing_structure_refinement 'SHELXL97 (Sheldrick, 2008)'
_computing_structure_solution 'SHELXS97 (Sheldrick, 2008)'
_diffrn_ambient_temperature 150
_diffrn_detector_area_resol_mean 5.5
_diffrn_measured_fraction_theta_full 0.998
_diffrn_measured_fraction_theta_max 0.998
_diffrn_measurement_device_type 'Bruker Smart 6000'
_diffrn_measurement_method \w
_diffrn_radiation_monochromator 'Montel 200 optics'
_diffrn_radiation_source 'Rotating Anode'
_diffrn_radiation_type CuK\a
_diffrn_radiation_wavelength 1.54178
_diffrn_reflns_av_R_equivalents 0.138
_diffrn_reflns_av_sigmaI/netI 0.0668
_diffrn_reflns_limit_h_max 17
_diffrn_reflns_limit_h_min -17
_diffrn_reflns_limit_k_max 17
_diffrn_reflns_limit_k_min -17
_diffrn_reflns_limit_l_max 7
_diffrn_reflns_limit_l_min -6
_diffrn_reflns_number 12960
_diffrn_reflns_theta_full 71.91
_diffrn_reflns_theta_max 71.91
_diffrn_reflns_theta_min 3.62
_diffrn_standards_decay_% 5.40
_diffrn_standards_interval_time 900
_diffrn_standards_number 106
_exptl_absorpt_coefficient_mu 2.361
_exptl_absorpt_correction_T_max 0.9099
_exptl_absorpt_correction_T_min 0.7550
_exptl_absorpt_correction_type multi-scan
_exptl_absorpt_process_details 'Sadabs (Sheldrick, 1996)'
_exptl_crystal_colour Colorless
_exptl_crystal_density_diffrn 1.269
_exptl_crystal_description BLOCK
_exptl_crystal_F_000 408
_exptl_crystal_size_max 0.40
_exptl_crystal_size_mid 0.06
_exptl_crystal_size_min 0.04
_refine_diff_density_max 0.262
_refine_diff_density_min -0.274
_refine_diff_density_rms 0.071
_refine_ls_abs_structure_details 'Flack H D (1983), 1068 Friedel Pairs'
_refine_ls_abs_structure_Flack 0.05(2)
_refine_ls_extinction_coef 0.016(3)
_refine_ls_extinction_expression Fc^*^=kFc[1+0.001xFc^2^\l^3^/sin(2\q)]^-1/4^
_refine_ls_extinction_method SHELXL
_refine_ls_goodness_of_fit_ref 1.040
_refine_ls_hydrogen_treatment constr
_refine_ls_matrix_type full
_refine_ls_number_parameters 166
_refine_ls_number_reflns 2397
_refine_ls_number_restraints 1
_refine_ls_restrained_S_all 1.039
_refine_ls_R_factor_all 0.0605
_refine_ls_R_factor_gt 0.0597
_refine_ls_shift/su_max 0.000
_refine_ls_shift/su_mean 0.000
_refine_ls_structure_factor_coef Fsqd
_refine_ls_weighting_details 'calc w=1/[\s^2^(Fo^2^)+(0.1249P)^2^] where P=(Fo^2^+2Fc^2^)/3'
_refine_ls_weighting_scheme calc
_refine_ls_wR_factor_gt 0.1567
_refine_ls_wR_factor_ref 0.1574
_reflns_number_gt 2316
_reflns_number_total 2397
_reflns_threshold_expression I>2\s(I)
_cod_data_source_file ja906033g_si_002.cif
_cod_data_source_block cha192
_cod_depositor_comments
;
The following automatic conversions were performed:

'_geom_bond_publ_flag' value 'Y' changed to 'y' according to the
built-in table from CIF Core dictionary named 'cif_core.dic' version
2.4.1 from 2010-06-29 (20 times).

'_geom_angle_publ_flag' value 'Y'
changed to 'y' according to the built-in table from CIF Core
dictionary named 'cif_core.dic' version 2.4.1 from 2010-06-29 (28
times).

'_geom_torsion_publ_flag' value 'Y' changed to 'y' according
to the built-in table from CIF Core dictionary named 'cif_core.dic'
version 2.4.1 from 2010-06-29 (37 times).

Automatic conversion script
Id: cif_fix_values 1715 2011-07-08 13:25:40Z adriana 
;
_cod_original_sg_symbol_Hall P31
_cod_database_code 4105244

loop_
_symmetry_equiv_pos_as_xyz
'x, y, z'
'-y, x-y, z+1/3'
'-x+y, -x, z-1/3'

loop_
_atom_site_label
_atom_site_type_symbol
_atom_site_fract_x
_atom_site_fract_y
_atom_site_fract_z
_atom_site_U_iso_or_equiv
_atom_site_adp_type
_atom_site_occupancy
_atom_site_symmetry_multiplicity
_atom_site_calc_flag
_atom_site_refinement_flags
Cl Cl 0.47623(7) 0.65332(6) -0.12041(15) 0.0480(3) Uani 1 1 d .
O11 O 0.57932(16) 0.29955(16) 0.7819(4) 0.0339(5) Uani 1 1 d .
H11 H 0.6131 0.2862 0.8825 0.051 Uiso 1 1 calc R
C1 C 0.4430(2) 0.2192(2) 0.4972(5) 0.0322(6) Uani 1 1 d .
H1 H 0.4941 0.2392 0.3656 0.039 Uiso 1 1 calc R
C2 C 0.3769(2) 0.2781(2) 0.5067(5) 0.0311(6) Uani 1 1 d .
H2 H 0.3586 0.2905 0.6633 0.037 Uiso 1 1 calc R
C3 C 0.3223(2) 0.1572(2) 0.4380(5) 0.0332(6) Uani 1 1 d .
H3 H 0.3056 0.1425 0.2731 0.040 Uiso 1 1 calc R
C11 C 0.4844(2) 0.1991(2) 0.7129(5) 0.0324(6) Uani 1 1 d .
H11A H 0.4269 0.1742 0.8308 0.039 Uiso 1 1 calc R
H11B H 0.5040 0.1413 0.6911 0.039 Uiso 1 1 calc R
C21 C 0.3969(2) 0.3670(2) 0.3430(5) 0.0313(6) Uani 1 1 d .
C22 C 0.3759(2) 0.4494(2) 0.4093(5) 0.0339(6) Uani 1 1 d .
H22 H 0.3448 0.4455 0.5539 0.041 Uiso 1 1 calc R
C23 C 0.3998(2) 0.5381(3) 0.2671(6) 0.0389(7) Uani 1 1 d .
H23 H 0.3847 0.5938 0.3134 0.047 Uiso 1 1 calc R
C24 C 0.4457(2) 0.5429(2) 0.0580(5) 0.0351(6) Uani 1 1 d .
C25 C 0.4679(2) 0.4624(3) -0.0120(5) 0.0368(6) Uani 1 1 d .
H25 H 0.5000 0.4672 -0.1558 0.044 Uiso 1 1 calc R
C26 C 0.4427(2) 0.3745(2) 0.1300(5) 0.0350(6) Uani 1 1 d .
H26 H 0.4570 0.3185 0.0814 0.042 Uiso 1 1 calc R
C31 C 0.2444(2) 0.0674(2) 0.5932(5) 0.0344(6) Uani 1 1 d .
C32 C 0.1917(2) 0.0833(2) 0.7750(6) 0.0404(7) Uani 1 1 d .
H32 H 0.1987 0.1533 0.7977 0.048 Uiso 1 1 calc R
C33 C 0.1289(3) -0.0012(3) 0.9247(8) 0.0495(8) Uani 1 1 d .
H33 H 0.0938 0.0117 1.0485 0.059 Uiso 1 1 calc R
C34 C 0.1172(3) -0.1037(3) 0.8943(7) 0.0498(8) Uani 1 1 d .
H34 H 0.0759 -0.1610 0.9988 0.060 Uiso 1 1 calc R
C35 C 0.1670(3) -0.1223(3) 0.7081(8) 0.0520(9) Uani 1 1 d .
H35 H 0.1572 -0.1932 0.6824 0.062 Uiso 1 1 calc R
C36 C 0.2302(3) -0.0376(3) 0.5615(6) 0.0446(8) Uani 1 1 d .
H36 H 0.2648 -0.0506 0.4370 0.054 Uiso 1 1 calc R

loop_
_atom_site_aniso_label
_atom_site_aniso_U_11
_atom_site_aniso_U_22
_atom_site_aniso_U_33
_atom_site_aniso_U_23
_atom_site_aniso_U_13
_atom_site_aniso_U_12
Cl 0.0529(5) 0.0360(4) 0.0508(5) 0.0089(3) -0.0075(3) 0.0190(3)
O11 0.0275(10) 0.0339(10) 0.0388(12) 0.0024(8) -0.0022(8) 0.0142(8)
C1 0.0271(13) 0.0329(13) 0.0369(15) 0.0000(11) -0.0012(10) 0.0152(11)
C2 0.0279(12) 0.0315(13) 0.0374(15) 0.0010(11) -0.0015(10) 0.0175(11)
C3 0.0289(13) 0.0317(13) 0.0408(15) -0.0019(11) -0.0038(11) 0.0166(11)
C11 0.0274(12) 0.0313(14) 0.0425(16) 0.0010(11) 0.0009(11) 0.0176(11)
C21 0.0220(11) 0.0313(13) 0.0390(15) 0.0011(10) -0.0036(10) 0.0122(10)
C22 0.0305(13) 0.0324(14) 0.0409(15) 0.0002(12) -0.0012(11) 0.0173(11)
C23 0.0401(16) 0.0368(15) 0.0456(17) 0.0005(13) -0.0043(12) 0.0236(13)
C24 0.0305(13) 0.0288(13) 0.0417(16) 0.0053(11) -0.0073(11) 0.0116(11)
C25 0.0360(15) 0.0393(15) 0.0338(15) -0.0001(12) -0.0034(11) 0.0179(13)
C26 0.0381(14) 0.0338(14) 0.0372(15) -0.0034(11) -0.0031(11) 0.0210(12)
C31 0.0258(13) 0.0284(13) 0.0471(17) -0.0010(11) -0.0044(12) 0.0120(11)
C32 0.0317(14) 0.0301(14) 0.0551(19) -0.0002(12) 0.0043(13) 0.0123(12)
C33 0.0371(16) 0.0382(16) 0.065(2) 0.0033(14) 0.0096(15) 0.0125(14)
C34 0.0369(16) 0.0340(16) 0.066(2) 0.0092(15) 0.0044(15) 0.0080(13)
C35 0.0500(19) 0.0254(13) 0.076(3) 0.0034(14) 0.0010(17) 0.0159(13)
C36 0.0371(16) 0.0368(17) 0.060(2) -0.0060(14) 0.0019(14) 0.0181(13)

loop_
_atom_type_symbol
_atom_type_description
_atom_type_scat_dispersion_real
_atom_type_scat_dispersion_imag
_atom_type_scat_source
C C 0.0181 0.0091 'International Tables Vol C Tables 4.2.6.8 and 6.1.1.4'
H H 0.0000 0.0000 'International Tables Vol C Tables 4.2.6.8 and 6.1.1.4'
O O 0.0492 0.0322 'International Tables Vol C Tables 4.2.6.8 and 6.1.1.4'
Cl Cl 0.3639 0.7018 'International Tables Vol C Tables 4.2.6.8 and 6.1.1.4'

loop_
_geom_angle_atom_site_label_1
_geom_angle_atom_site_label_2
_geom_angle_atom_site_label_3
_geom_angle
_geom_angle_publ_flag
C11 O11 H11 109.5 ?
C11 C1 C3 121.5(3) y
C11 C1 C2 118.4(2) y
C3 C1 C2 60.51(18) y
C11 C1 H1 115.1 ?
C3 C1 H1 115.1 ?
C2 C1 H1 115.1 ?
C21 C2 C1 121.4(2) y
C21 C2 C3 122.6(3) y
C1 C2 C3 59.37(17) y
C21 C2 H2 114.2 ?
C1 C2 H2 114.2 ?
C3 C2 H2 114.2 ?
C31 C3 C1 118.7(2) y
C31 C3 C2 121.5(3) y
C1 C3 C2 60.12(17) y
C31 C3 H3 115.1 ?
C1 C3 H3 115.1 ?
C2 C3 H3 115.1 ?
O11 C11 C1 108.4(2) y
O11 C11 H11A 110 ?
C1 C11 H11A 110 ?
O11 C11 H11B 110 ?
C1 C11 H11B 110 ?
H11A C11 H11B 108.4 ?
C22 C21 C26 118.4(3) y
C22 C21 C2 119.2(3) y
C26 C21 C2 122.3(3) y
C21 C22 C23 121.3(3) y
C21 C22 H22 119.4 ?
C23 C22 H22 119.4 ?
C24 C23 C22 118.6(3) y
C24 C23 H23 120.7 ?
C22 C23 H23 120.7 ?
C25 C24 C23 121.3(3) y
C25 C24 CL 119.6(2) y
C23 C24 CL 119.0(2) y
C24 C25 C26 119.3(3) y
C24 C25 H25 120.3 ?
C26 C25 H25 120.3 ?
C25 C26 C21 121.0(3) y
C25 C26 H26 119.5 ?
C21 C26 H26 119.5 ?
C32 C31 C36 117.9(3) y
C32 C31 C3 124.2(3) y
C36 C31 C3 117.7(3) y
C31 C32 C33 121.3(3) y
C31 C32 H32 119.3 ?
C33 C32 H32 119.3 ?
C34 C33 C32 120.3(4) y
C34 C33 H33 119.9 ?
C32 C33 H33 119.9 ?
C33 C34 C35 119.3(3) y
C33 C34 H34 120.3 ?
C35 C34 H34 120.3 ?
C36 C35 C34 120.0(3) y
C36 C35 H35 120 ?
C34 C35 H35 120 ?
C35 C36 C31 121.2(3) y
C35 C36 H36 119.4 ?
C31 C36 H36 119.4 ?

loop_
_geom_bond_atom_site_label_1
_geom_bond_atom_site_label_2
_geom_bond_distance
_geom_bond_publ_flag
Cl C24 1.745(3) y
O11 C11 1.437(3) y
O11 H11 0.84 ?
C1 C11 1.488(4) y
C1 C3 1.513(4) y
C1 C2 1.525(4) y
C1 H1 1 ?
C2 C21 1.494(4) y
C2 C3 1.531(4) y
C2 H2 1 ?
C3 C31 1.503(4) y
C3 H3 1 ?
C11 H11a 0.99 ?
C11 H11b 0.99 ?
C21 C22 1.390(4) y
C21 C26 1.395(4) y
C22 C23 1.400(4) y
C22 H22 0.95 ?
C23 C24 1.381(5) y
C23 H23 0.95 ?
C24 C25 1.381(4) y
C25 C26 1.388(4) y
C25 H25 0.95 ?
C26 H26 0.95 ?
C31 C32 1.386(4) y
C31 C36 1.402(4) y
C32 C33 1.388(5) y
C32 H32 0.95 ?
C33 C34 1.381(5) y
C33 H33 0.95 ?
C34 C35 1.398(6) y
C34 H34 0.95 ?
C35 C36 1.380(5) y
C35 H35 0.95 ?
C36 H36 0.95 ?

loop_
_geom_hbond_atom_site_label_D
_geom_hbond_atom_site_label_H
_geom_hbond_atom_site_label_A
_geom_hbond_distance_DH
_geom_hbond_distance_HA
_geom_hbond_distance_DA
_geom_hbond_angle_DHA
_geom_hbond_site_symmetry_A
O11 H11 O11 0.84 1.88 2.711(2) 171.2 2_655

loop_
_geom_torsion_atom_site_label_1
_geom_torsion_atom_site_label_2
_geom_torsion_atom_site_label_3
_geom_torsion_atom_site_label_4
_geom_torsion
_geom_torsion_publ_flag
C11 C1 C2 C21 136.0(3) y
C3 C1 C2 C21 -111.8(3) y
C11 C1 C2 C3 -112.1(3) y
C11 C1 C3 C31 -4.8(4) y
C2 C1 C3 C31 -111.9(3) y
C11 C1 C3 C2 107.1(3) y
C21 C2 C3 C31 -142.8(3) y
C1 C2 C3 C31 107.3(3) y
C21 C2 C3 C1 109.9(3) y
C3 C1 C11 O11 -148.9(2) y
C2 C1 C11 O11 -77.8(3) y
C1 C2 C21 C22 -151.1(3) y
C3 C2 C21 C22 137.5(3) y
C1 C2 C21 C26 24.6(4) y
C3 C2 C21 C26 -46.8(4) y
C26 C21 C22 C23 0.1(4) y
C2 C21 C22 C23 175.9(3) y
C21 C22 C23 C24 -0.4(4) y
C22 C23 C24 C25 0.2(4) y
C22 C23 C24 CL -179.8(2) y
C23 C24 C25 C26 0.5(4) y
CL C24 C25 C26 -179.6(2) y
C24 C25 C26 C21 -0.9(4) y
C22 C21 C26 C25 0.6(4) y
C2 C21 C26 C25 -175.2(3) y
C1 C3 C31 C32 89.6(4) y
C2 C3 C31 C32 18.9(4) y
C1 C3 C31 C36 -85.8(4) y
C2 C3 C31 C36 -156.5(3) y
C36 C31 C32 C33 1.5(5) y
C3 C31 C32 C33 -173.8(3) y
C31 C32 C33 C34 -0.3(6) y
C32 C33 C34 C35 -1.6(6) y
C33 C34 C35 C36 2.3(6) y
C34 C35 C36 C31 -1.1(6) y
C32 C31 C36 C35 -0.8(5) y
C3 C31 C36 C35 174.8(3) y
